data_7716656
loop_
_publ_author_name
'Zou, Minzhu'
'Kuruppu, Sewwandi'
'Emge, Thomas J.'
'Waldie, Kate M.'

_publ_section_title
;
 Metal- <i>versus</i> ligand-centered reactivity of a
 cobalt-phenylenediamide complex with electrophiles.
;
_journal_issue 31
_journal_name_full 'Dalton transactions (Cambridge, England : 2003)'
_journal_page_first 13174
_journal_page_last 13183
_journal_paper_doi 10.1039/d4dt01655f
_journal_volume 53
_journal_year 2024
_chemical_formula_sum 'C23 H29 Co F6 N4 O5 S'
_chemical_formula_weight 646.49
_space_group_crystal_system monoclinic
_space_group_IT_number 14
_space_group_name_Hall '-P 2ybc'
_space_group_name_H-M_alt 'P 1 21/c 1'
_atom_sites_solution_hydrogens geom
_audit_creation_method SHELXL-2018/3
_audit_update_record
;
2023-09-10 deposited with the CCDC.	2024-07-17 downloaded from the CCDC.
;
_cell_angle_alpha 90
_cell_angle_beta 94.8390(10)
_cell_angle_gamma 90
_cell_formula_units_Z 8
_cell_length_a 11.22710(10)
_cell_length_b 26.3205(4)
_cell_length_c 19.3546(2)
_cell_measurement_reflns_used 34244
_cell_measurement_temperature 100(2)
_cell_measurement_theta_max 77.6670
_cell_measurement_theta_min 3.3470
_cell_volume 5698.95(12)
_computing_cell_refinement 'CrysAlisPro 1.171.42.85a (Rigaku OD, 2023)'
_computing_data_collection 'CrysAlisPro 1.171.42.85a (Rigaku OD, 2023)'
_computing_data_reduction 'CrysAlisPro 1.171.42.85a (Rigaku OD, 2023)'
_computing_structure_refinement 'SHELXL-2018/3 (Sheldrick, 2018)'
_computing_structure_solution 'SHELXT 2018/2 (Sheldrick, 2018)'
_diffrn_ambient_temperature 100(2)
_diffrn_detector_area_resol_mean 10.0000
_diffrn_measured_fraction_theta_full 1.000
_diffrn_measured_fraction_theta_max 0.999
_diffrn_measurement_device_type 'XtaLAB Synergy, Dualflex, HyPix'
_diffrn_measurement_method '\w scans'
_diffrn_radiation_type CuK\a
_diffrn_radiation_wavelength 1.54184
_diffrn_reflns_av_R_equivalents 0.0691
_diffrn_reflns_av_unetI/netI 0.0367
_diffrn_reflns_Laue_measured_fraction_full 1.000
_diffrn_reflns_Laue_measured_fraction_max 0.999
_diffrn_reflns_limit_h_max 12
_diffrn_reflns_limit_h_min -13
_diffrn_reflns_limit_k_max 31
_diffrn_reflns_limit_k_min -32
_diffrn_reflns_limit_l_max 23
_diffrn_reflns_limit_l_min -23
_diffrn_reflns_number 76340
_diffrn_reflns_point_group_measured_fraction_full 1.000
_diffrn_reflns_point_group_measured_fraction_max 0.999
_diffrn_reflns_theta_full 67.684
_diffrn_reflns_theta_max 70.075
_diffrn_reflns_theta_min 3.951
_diffrn_source 'micro-focus sealed X-ray tube'
_exptl_absorpt_coefficient_mu 6.128
_exptl_absorpt_correction_T_max 0.902
_exptl_absorpt_correction_T_min 0.659
_exptl_absorpt_correction_type gaussian
_exptl_absorpt_process_details
; 
CrysAlisPro 1.171.42.85a (Rigaku Oxford Diffraction, 2023) 
Numerical absorption correction based on gaussian integration over 
a multifaceted crystal model 
Empirical absorption correction using spherical harmonics, 
implemented in SCALE3 ABSPACK scaling algorithm. 
;
_exptl_crystal_colour 'intense red'
_exptl_crystal_density_diffrn 1.507
_exptl_crystal_description block
_exptl_crystal_F_000 2656
_exptl_crystal_size_max 0.080
_exptl_crystal_size_mid 0.060
_exptl_crystal_size_min 0.030
_refine_diff_density_max 0.701
_refine_diff_density_min -0.571
_refine_diff_density_rms 0.061
_refine_ls_extinction_method none
_refine_ls_goodness_of_fit_ref 1.078
_refine_ls_hydrogen_treatment constr
_refine_ls_matrix_type full
_refine_ls_number_parameters 733
_refine_ls_number_reflns 10817
_refine_ls_number_restraints 480
_refine_ls_restrained_S_all 1.061
_refine_ls_R_factor_all 0.0537
_refine_ls_R_factor_gt 0.0462
_refine_ls_shift/su_max 0.002
_refine_ls_shift/su_mean 0.000
_refine_ls_structure_factor_coef Fsqd
_refine_ls_weighting_details 'w=1/[\s^2^(Fo^2^)+(0.0615P)^2^+3.9360P] where P=(Fo^2^+2Fc^2^)/3'
_refine_ls_weighting_scheme calc
_refine_ls_wR_factor_gt 0.1206
_refine_ls_wR_factor_ref 0.1249
_reflns_Friedel_coverage 0.000
_reflns_number_gt 9355
_reflns_number_total 10817
_reflns_threshold_expression 'I > 2\s(I)'
_cod_data_source_file d4dt01655f2.cif
_cod_data_source_block MZ-8-08_tBu_faces_a
_cod_depositor_comments 'Adding full bibliography for 7716656--7716662.cif.'
_cod_original_sg_symbol_H-M 'P 21/c'
_cod_database_code 7716656
_shelx_shelxl_version_number 2018/3
_shelx_space_group_comment
; 
The symmetry employed for this shelxl refinement is uniquely defined 
by the following loop, which should always be used as a source of 
symmetry information in preference to the above space-group names. 
They are only intended as comments. 
;
_shelx_estimated_absorpt_t_min 0.640
_shelx_estimated_absorpt_t_max 0.838

loop_
_space_group_symop_operation_xyz
'x, y, z'
'-x, y+1/2, -z+1/2'
'-x, -y, -z'
'x, -y-1/2, z-1/2'

loop_
_atom_site_label
_atom_site_type_symbol
_atom_site_fract_x
_atom_site_fract_y
_atom_site_fract_z
_atom_site_U_iso_or_equiv
_atom_site_adp_type
_atom_site_occupancy
_atom_site_site_symmetry_order
_atom_site_calc_flag
_atom_site_refinement_flags_posn
_atom_site_refinement_flags_adp
_atom_site_refinement_flags_occupancy
_atom_site_disorder_assembly
_atom_site_disorder_group
Co1 Co 0.24286(3) 0.47732(2) 0.35308(2) 0.02838(11) Uani 1 1 d . U . . .
Co2 Co 0.71700(4) 0.86327(2) 0.48168(2) 0.03080(11) Uani 1 1 d . U . . .
S1 S 0.48755(6) 0.60409(3) 0.40855(4) 0.04173(17) Uani 1 1 d . U . . .
S2 S 0.97131(7) 0.76859(3) 0.61552(4) 0.04642(19) Uani 1 1 d . U . . .
F1 F 0.17285(14) 0.39269(6) 0.27288(9) 0.0388(4) Uani 1 1 d . U . . .
N2 N 0.35719(18) 0.48764(8) 0.28793(11) 0.0295(4) Uani 1 1 d . U . . .
N3 N 0.1482(2) 0.61590(9) 0.37794(14) 0.0410(6) Uani 1 1 d . U . . .
H3 H 0.220900 0.623443 0.367569 0.049 Uiso 1 1 calc R U . . .
N4 N 0.55816(19) 0.47163(9) 0.31266(12) 0.0327(5) Uani 1 1 d . U . . .
H4 H 0.553154 0.499557 0.337254 0.039 Uiso 1 1 calc R U . . .
N5 N 0.68596(18) 0.85546(8) 0.57574(11) 0.0295(4) Uani 1 1 d . U . . .
N6 N 0.84976(18) 0.90038(8) 0.52165(12) 0.0323(5) Uani 1 1 d . U . . .
N7 N 0.6365(2) 0.78482(9) 0.63862(13) 0.0386(5) Uani 1 1 d . U . . .
H7 H 0.713170 0.785542 0.652556 0.046 Uiso 1 1 calc R U . . .
N8 N 1.04227(19) 0.88857(9) 0.49109(13) 0.0356(5) Uani 1 1 d . U . . .
H8 H 1.044139 0.866062 0.524787 0.043 Uiso 1 1 calc R U . . .
C1 C 0.2362(2) 0.55817(11) 0.26430(14) 0.0338(6) Uani 1 1 d . U . . .
F2 F 0.13196(14) 0.46262(6) 0.21885(8) 0.0390(4) Uani 1 1 d . U . . .
O2 O 0.44391(17) 0.41610(8) 0.24418(11) 0.0409(5) Uani 1 1 d . U . . .
C2 C 0.2057(3) 0.60259(12) 0.22336(16) 0.0414(7) Uani 1 1 d . U . . .
H2 H 0.141635 0.623955 0.234227 0.050 Uiso 1 1 calc R U . . .
C11 C 0.1751(4) 0.69552(15) 0.4380(2) 0.0681(11) Uani 1 1 d . U . . .
H11A H 0.139520 0.720615 0.467539 0.102 Uiso 1 1 calc R U . . .
H11B H 0.194474 0.711787 0.394838 0.102 Uiso 1 1 calc R U . . .
H11C H 0.248187 0.681831 0.462376 0.102 Uiso 1 1 calc R U . . .
C12 C 0.4584(2) 0.45429(11) 0.27867(13) 0.0315(5) Uani 1 1 d . U . . .
C13 C 0.6768(2) 0.44733(14) 0.31205(18) 0.0475(8) Uani 1 1 d . U . . .
C14 C 0.7621(3) 0.47859(15) 0.36073(17) 0.0482(8) Uani 1 1 d . U . . .
H14A H 0.843151 0.464769 0.360677 0.072 Uiso 1 1 calc R U . . .
H14B H 0.736321 0.477101 0.407819 0.072 Uiso 1 1 calc R U . . .
H14C H 0.761618 0.513979 0.344964 0.072 Uiso 1 1 calc R U . . .
O1 O 0.00206(17) 0.55572(8) 0.35964(12) 0.0464(5) Uani 1 1 d . U . . .
C15 C 0.7136(3) 0.4506(2) 0.2377(2) 0.0896(18) Uani 1 1 d . U . . .
H15A H 0.793653 0.436086 0.235781 0.134 Uiso 1 1 calc R U . . .
H15B H 0.714313 0.486263 0.223093 0.134 Uiso 1 1 calc R U . . .
H15C H 0.656411 0.431585 0.206559 0.134 Uiso 1 1 calc R U . . .
C16 C 0.6713(4) 0.39437(16) 0.3388(3) 0.0854(16) Uani 1 1 d . U . . .
H16A H 0.750483 0.378654 0.339143 0.128 Uiso 1 1 calc R U . . .
H16B H 0.613762 0.374689 0.308733 0.128 Uiso 1 1 calc R U . . .
H16C H 0.646039 0.394944 0.386009 0.128 Uiso 1 1 calc R U . . .
C17 C 0.1984(3) 0.42104(12) 0.42089(15) 0.0416(7) Uani 1 1 d . U . . .
H17 H 0.148020 0.392612 0.410182 0.050 Uiso 1 1 calc R U . . .
C18 C 0.1613(3) 0.46907(13) 0.44304(15) 0.0442(7) Uani 1 1 d . U . . .
H18 H 0.081266 0.479117 0.448236 0.053 Uiso 1 1 calc R U . . .
C19 C 0.2651(3) 0.49992(13) 0.45628(14) 0.0431(7) Uani 1 1 d . U . . .
H19 H 0.266428 0.533983 0.472568 0.052 Uiso 1 1 calc R U . . .
C20 C 0.3644(3) 0.47139(12) 0.44117(14) 0.0397(6) Uani 1 1 d . U . . .
H20 H 0.445195 0.482491 0.445845 0.048 Uiso 1 1 calc R U . . .
C21 C 0.3232(3) 0.42252(12) 0.41741(14) 0.0388(6) Uani 1 1 d . U . . .
H21 H 0.371426 0.395821 0.402015 0.047 Uiso 1 1 calc R U . . .
C22 C 0.1391(2) 0.44151(11) 0.28310(15) 0.0343(6) Uani 1 1 d . U . . .
C23 C 0.7523(2) 0.88354(10) 0.61969(15) 0.0329(6) Uani 1 1 d . U . . .
C24 C 0.7413(3) 0.88923(12) 0.69228(16) 0.0430(7) Uani 1 1 d . U . . .
H24 H 0.679246 0.872641 0.714023 0.052 Uiso 1 1 calc R U . . .
C25 C 0.8219(3) 0.91897(14) 0.72916(18) 0.0515(8) Uani 1 1 d . U . . .
H25 H 0.817387 0.922167 0.777757 0.062 Uiso 1 1 calc R U . . .
C26 C 0.9149(3) 0.94609(13) 0.69684(18) 0.0477(8) Uani 1 1 d . U . . .
H26 H 0.967181 0.967635 0.724655 0.057 Uiso 1 1 calc R U . . .
C27 C 0.9297(2) 0.94185(11) 0.62941(17) 0.0396(6) Uani 1 1 d . U . . .
H27 H 0.992261 0.959490 0.609496 0.047 Uiso 1 1 calc R U . . .
C28 C 0.8487(2) 0.90994(10) 0.58779(15) 0.0324(6) Uani 1 1 d . U . . .
C29 C 0.5930(2) 0.82217(10) 0.59851(14) 0.0315(5) Uani 1 1 d . U . . .
C30 C 0.5645(3) 0.74175(12) 0.66169(17) 0.0458(7) Uani 1 1 d . U . . .
C31 C 0.5075(5) 0.71410(16) 0.5977(2) 0.0760(13) Uani 1 1 d . U . . .
H31A H 0.463529 0.684334 0.612276 0.114 Uiso 1 1 calc R U . . .
H31B H 0.570070 0.703143 0.568599 0.114 Uiso 1 1 calc R U . . .
H31C H 0.452279 0.737098 0.571155 0.114 Uiso 1 1 calc R U . . .
C32 C 0.4707(3) 0.76084(14) 0.70696(19) 0.0565(9) Uani 1 1 d . U . . .
H32A H 0.429041 0.731863 0.725665 0.085 Uiso 1 1 calc R U . . .
H32B H 0.413158 0.782140 0.679304 0.085 Uiso 1 1 calc R U . . .
H32C H 0.509197 0.780887 0.745261 0.085 Uiso 1 1 calc R U . . .
C33 C 0.6518(4) 0.70720(17) 0.7029(3) 0.0772(13) Uani 1 1 d . U . . .
H33A H 0.609143 0.677472 0.718767 0.116 Uiso 1 1 calc R U . . .
H33B H 0.688861 0.725665 0.743120 0.116 Uiso 1 1 calc R U . . .
H33C H 0.713814 0.696101 0.673543 0.116 Uiso 1 1 calc R U . . .
C34 C 0.9470(2) 0.91873(11) 0.48176(15) 0.0358(6) Uani 1 1 d . U . . .
C35 C 1.1466(2) 0.89070(12) 0.44759(17) 0.0412(7) Uani 1 1 d . U . . .
C36 C 1.2306(3) 0.84849(12) 0.47349(17) 0.0438(7) Uani 1 1 d . U . . .
H36A H 1.299745 0.847756 0.445786 0.066 Uiso 1 1 calc R U . . .
H36B H 1.188671 0.815840 0.469182 0.066 Uiso 1 1 calc R U . . .
H36C H 1.257789 0.854565 0.522237 0.066 Uiso 1 1 calc R U . . .
C37 C 1.2079(3) 0.94169(13) 0.4566(2) 0.0579(10) Uani 1 1 d . U . . .
H37A H 1.280732 0.941635 0.432084 0.087 Uiso 1 1 calc R U . . .
H37B H 1.228685 0.948047 0.506060 0.087 Uiso 1 1 calc R U . . .
H37C H 1.153931 0.968433 0.437585 0.087 Uiso 1 1 calc R U . . .
C38 C 1.1009(3) 0.88061(19) 0.37209(18) 0.0644(11) Uani 1 1 d . U . . .
H38A H 1.168499 0.880042 0.343236 0.097 Uiso 1 1 calc R U . . .
H38B H 1.045132 0.907582 0.355895 0.097 Uiso 1 1 calc R U . . .
H38C H 1.059684 0.847764 0.368801 0.097 Uiso 1 1 calc R U . . .
C39 C 0.6422(3) 0.84667(13) 0.38305(16) 0.0515(8) Uani 1 1 d . U . . .
H39 H 0.588520 0.867560 0.355108 0.062 Uiso 1 1 calc R U . . .
C40 C 0.6093(3) 0.80953(12) 0.43081(15) 0.0403(6) Uani 1 1 d . U . . .
H40 H 0.530561 0.801907 0.442090 0.048 Uiso 1 1 calc R U . . .
C41 C 0.7167(2) 0.78577(11) 0.45874(14) 0.0352(6) Uani 1 1 d . U . . .
H41 H 0.721536 0.758678 0.491288 0.042 Uiso 1 1 calc R U . . .
C42 C 0.8141(3) 0.80880(12) 0.43046(16) 0.0432(7) Uani 1 1 d . U . . .
H42 H 0.896017 0.800323 0.440365 0.052 Uiso 1 1 calc R U . . .
C43 C 0.7671(3) 0.84747(14) 0.38389(16) 0.0529(8) Uani 1 1 d . U . . .
H43 H 0.812672 0.869827 0.357999 0.063 Uiso 1 1 calc R U . . .
C44 C 0.6196(2) 0.92531(12) 0.47464(17) 0.0421(7) Uani 1 1 d . U . . .
C45 C 0.5909(3) 0.65679(13) 0.40667(16) 0.0469(7) Uani 1 1 d . U . . .
C46 C 1.0813(3) 0.73292(14) 0.6689(2) 0.0593(9) Uani 1 1 d . U . . .
F3 F 0.02366(13) 0.43850(7) 0.29912(9) 0.0445(4) Uani 1 1 d . U . . .
F4 F 0.50115(15) 0.91572(7) 0.46229(12) 0.0593(5) Uani 1 1 d . U . . .
F5 F 0.64813(17) 0.95601(7) 0.42288(11) 0.0565(5) Uani 1 1 d . U . . .
F6 F 0.62814(14) 0.95479(6) 0.53225(10) 0.0465(4) Uani 1 1 d . U . . .
F7 F 0.5337(2) 0.70047(8) 0.41264(13) 0.0731(7) Uani 1 1 d . U . . .
F8 F 0.6437(2) 0.65842(12) 0.34803(11) 0.0799(8) Uani 1 1 d . U . . .
F9 F 0.67701(17) 0.65426(8) 0.45854(10) 0.0579(5) Uani 1 1 d . U . . .
F10 F 1.0306(3) 0.69796(16) 0.7044(3) 0.174(2) Uani 1 1 d . U . . .
F11 F 1.1381(2) 0.76189(12) 0.71664(14) 0.0895(8) Uani 1 1 d . U . . .
F12 F 1.1623(3) 0.71276(14) 0.63380(18) 0.1208(13) Uani 1 1 d . U . . .
O3 O 0.48966(17) 0.82978(9) 0.57739(11) 0.0440(5) Uani 1 1 d . U . . .
O4 O 0.93085(18) 0.95546(8) 0.44436(12) 0.0477(5) Uani 1 1 d . U . . .
O5 O 0.40110(19) 0.61581(10) 0.35133(12) 0.0515(6) Uani 1 1 d . U . . .
O6 O 0.4435(2) 0.60669(10) 0.47573(12) 0.0559(6) Uani 1 1 d . U . . .
O7 O 0.5618(2) 0.56055(9) 0.39917(14) 0.0601(7) Uani 1 1 d . U . . .
O8 O 0.9122(4) 0.73088(18) 0.5727(2) 0.1330(19) Uani 1 1 d . U . . .
O9 O 0.8957(2) 0.78999(13) 0.66217(15) 0.0750(8) Uani 1 1 d . U . . .
O10 O 1.0421(3) 0.80377(19) 0.5850(3) 0.144(2) Uani 1 1 d . U . . .
N1 N 0.18726(19) 0.54182(8) 0.31914(11) 0.0318(5) Uani 1 1 d . U . . .
C3 C 0.2694(3) 0.61335(13) 0.16936(18) 0.0499(8) Uani 1 1 d . U . . .
H3A H 0.249761 0.642788 0.142371 0.060 Uiso 1 1 calc R U . . .
C4 C 0.3664(3) 0.58162(13) 0.15125(16) 0.0482(8) Uani 1 1 d . U . . .
H4A H 0.408057 0.590631 0.112305 0.058 Uiso 1 1 calc R U . . .
C5 C 0.4004(3) 0.53950(12) 0.18761(15) 0.0410(7) Uani 1 1 d . U . . .
H5 H 0.465308 0.519293 0.175075 0.049 Uiso 1 1 calc R U . . .
C6 C 0.3355(2) 0.52623(10) 0.24571(14) 0.0329(6) Uani 1 1 d . U . . .
C7 C 0.1009(2) 0.57235(11) 0.35341(15) 0.0362(6) Uani 1 1 d . U . . .
C8 C 0.0872(3) 0.65282(13) 0.4216(2) 0.0528(8) Uani 1 1 d . U . . .
C9 C 0.0567(5) 0.62745(16) 0.4873(2) 0.0786(13) Uani 1 1 d . U . . .
H9A H 0.026169 0.652837 0.518356 0.118 Uiso 1 1 calc R U . . .
H9B H 0.128527 0.611508 0.510036 0.118 Uiso 1 1 calc R U . . .
H9C H -0.004487 0.601461 0.476340 0.118 Uiso 1 1 calc R U . . .
C10 C -0.0245(4) 0.67337(18) 0.3793(3) 0.0852(15) Uani 1 1 d . U . . .
H10A H -0.058828 0.701218 0.404771 0.128 Uiso 1 1 calc R U . . .
H10B H -0.083590 0.646093 0.371744 0.128 Uiso 1 1 calc R U . . .
H10C H -0.002380 0.685909 0.334466 0.128 Uiso 1 1 calc R U . . .

loop_
_atom_site_aniso_label
_atom_site_aniso_U_11
_atom_site_aniso_U_22
_atom_site_aniso_U_33
_atom_site_aniso_U_23
_atom_site_aniso_U_13
_atom_site_aniso_U_12
Co1 0.0277(2) 0.0278(2) 0.0299(2) -0.00031(16) 0.00361(16) 0.00079(16)
Co2 0.0286(2) 0.0257(2) 0.0373(2) 0.00564(17) -0.00221(16) -0.00395(16)
S1 0.0376(4) 0.0339(4) 0.0526(4) -0.0071(3) -0.0027(3) -0.0052(3)
S2 0.0394(4) 0.0510(5) 0.0490(4) 0.0107(3) 0.0047(3) 0.0186(3)
F1 0.0366(8) 0.0298(8) 0.0501(9) -0.0067(7) 0.0036(7) 0.0000(6)
N2 0.0279(10) 0.0310(12) 0.0293(10) -0.0040(9) 0.0016(8) -0.0049(9)
N3 0.0381(12) 0.0311(13) 0.0545(15) -0.0067(11) 0.0084(11) 0.0019(10)
N4 0.0277(10) 0.0355(13) 0.0354(11) -0.0076(9) 0.0050(9) -0.0035(9)
N5 0.0254(10) 0.0237(11) 0.0390(11) 0.0015(9) -0.0005(8) 0.0008(8)
N6 0.0250(10) 0.0258(11) 0.0456(13) 0.0073(9) 0.0003(9) 0.0017(8)
N7 0.0315(11) 0.0326(13) 0.0527(14) 0.0079(11) 0.0086(10) 0.0003(10)
N8 0.0267(10) 0.0325(13) 0.0476(13) 0.0112(10) 0.0029(9) -0.0003(9)
C1 0.0328(13) 0.0328(14) 0.0347(14) -0.0006(11) -0.0037(11) -0.0063(11)
F2 0.0389(8) 0.0395(9) 0.0369(8) -0.0008(7) -0.0057(6) -0.0053(7)
O2 0.0350(10) 0.0405(12) 0.0474(11) -0.0153(9) 0.0054(8) -0.0056(9)
C2 0.0412(15) 0.0349(16) 0.0463(16) 0.0061(13) -0.0064(13) -0.0034(12)
C11 0.071(2) 0.043(2) 0.093(3) -0.024(2) 0.028(2) -0.0089(18)
C12 0.0299(12) 0.0334(14) 0.0320(13) -0.0029(11) 0.0073(10) -0.0039(11)
C13 0.0242(13) 0.060(2) 0.0595(19) -0.0226(16) 0.0085(12) -0.0019(13)
C14 0.0292(14) 0.069(2) 0.0467(17) -0.0142(15) 0.0055(12) -0.0078(14)
O1 0.0322(10) 0.0402(12) 0.0675(14) -0.0086(10) 0.0082(9) 0.0005(9)
C15 0.0404(18) 0.163(5) 0.068(3) -0.063(3) 0.0242(18) -0.032(2)
C16 0.048(2) 0.051(2) 0.151(5) -0.012(3) -0.027(3) 0.0116(18)
C17 0.0450(16) 0.0409(17) 0.0395(15) 0.0090(13) 0.0082(12) -0.0034(13)
C18 0.0438(16) 0.0535(19) 0.0377(15) 0.0078(13) 0.0168(12) 0.0077(14)
C19 0.0580(18) 0.0445(18) 0.0276(13) -0.0016(12) 0.0081(12) 0.0029(14)
C20 0.0417(15) 0.0466(18) 0.0303(13) 0.0043(12) -0.0005(11) 0.0008(13)
C21 0.0418(15) 0.0404(16) 0.0345(14) 0.0065(12) 0.0049(11) 0.0049(12)
C22 0.0307(13) 0.0312(14) 0.0415(14) -0.0007(11) 0.0063(11) -0.0017(11)
C23 0.0273(12) 0.0260(13) 0.0449(15) -0.0019(11) -0.0010(11) 0.0014(10)
C24 0.0405(15) 0.0426(17) 0.0462(16) -0.0089(13) 0.0051(13) -0.0054(13)
C25 0.0526(18) 0.051(2) 0.0499(18) -0.0146(15) 0.0022(14) -0.0058(15)
C26 0.0378(15) 0.0420(18) 0.061(2) -0.0110(15) -0.0074(14) -0.0059(13)
C27 0.0285(13) 0.0313(15) 0.0573(18) -0.0006(13) -0.0058(12) -0.0021(11)
C28 0.0243(12) 0.0246(13) 0.0471(15) 0.0019(11) -0.0033(10) 0.0017(10)
C29 0.0295(13) 0.0266(13) 0.0389(14) -0.0054(11) 0.0068(10) -0.0041(10)
C30 0.0496(17) 0.0329(16) 0.0572(18) 0.0047(14) 0.0188(14) -0.0042(13)
C31 0.117(4) 0.051(2) 0.063(2) -0.0131(18) 0.023(2) -0.037(2)
C32 0.058(2) 0.053(2) 0.062(2) 0.0023(17) 0.0250(17) -0.0077(16)
C33 0.065(2) 0.060(3) 0.108(3) 0.043(2) 0.018(2) 0.007(2)
C34 0.0248(12) 0.0319(14) 0.0504(16) 0.0078(12) 0.0009(11) -0.0062(11)
C35 0.0257(13) 0.0434(17) 0.0548(17) 0.0132(14) 0.0054(12) -0.0010(12)
C36 0.0354(14) 0.0382(17) 0.0587(18) 0.0041(14) 0.0089(13) 0.0032(12)
C37 0.0303(15) 0.0409(19) 0.104(3) 0.0169(19) 0.0128(16) -0.0015(13)
C38 0.0402(17) 0.105(3) 0.0490(19) 0.018(2) 0.0100(14) -0.0025(19)
C39 0.068(2) 0.0435(18) 0.0403(16) 0.0080(14) -0.0147(15) -0.0071(16)
C40 0.0395(15) 0.0375(16) 0.0426(15) -0.0025(12) -0.0049(12) -0.0049(12)
C41 0.0402(14) 0.0284(14) 0.0364(14) -0.0034(11) 0.0000(11) -0.0025(11)
C42 0.0426(15) 0.0408(17) 0.0472(16) -0.0084(13) 0.0098(13) -0.0065(13)
C43 0.071(2) 0.051(2) 0.0382(16) 0.0020(14) 0.0108(15) -0.0198(17)
C44 0.0297(13) 0.0354(16) 0.0590(18) 0.0126(14) -0.0084(12) -0.0047(12)
C45 0.0522(18) 0.050(2) 0.0371(15) 0.0020(14) -0.0047(13) -0.0128(15)
C46 0.0505(19) 0.044(2) 0.081(3) 0.0102(18) -0.0088(18) 0.0086(16)
F3 0.0263(7) 0.0489(10) 0.0588(10) -0.0076(8) 0.0069(7) -0.0035(7)
F4 0.0281(8) 0.0434(11) 0.1025(16) 0.0109(10) -0.0176(9) -0.0007(7)
F5 0.0559(11) 0.0398(10) 0.0708(12) 0.0260(9) -0.0112(9) -0.0042(8)
F6 0.0359(8) 0.0302(9) 0.0723(12) 0.0016(8) -0.0019(8) 0.0062(7)
F7 0.0848(15) 0.0351(11) 0.0949(17) -0.0012(11) -0.0194(13) -0.0105(10)
F8 0.0584(12) 0.131(2) 0.0499(12) 0.0168(13) 0.0050(9) -0.0277(14)
F9 0.0568(11) 0.0602(12) 0.0533(11) 0.0044(9) -0.0158(9) -0.0223(10)
F10 0.106(2) 0.131(3) 0.272(5) 0.147(4) -0.069(3) -0.036(2)
F11 0.0599(13) 0.114(2) 0.0891(17) -0.0169(16) -0.0248(13) 0.0146(14)
F12 0.098(2) 0.132(3) 0.125(2) -0.042(2) -0.0323(18) 0.085(2)
O3 0.0278(10) 0.0501(13) 0.0539(12) 0.0023(10) 0.0011(8) -0.0044(9)
O4 0.0330(10) 0.0400(12) 0.0697(14) 0.0224(11) 0.0026(9) -0.0010(9)
O5 0.0427(11) 0.0580(15) 0.0515(13) -0.0051(11) -0.0100(10) -0.0061(10)
O6 0.0495(13) 0.0640(16) 0.0547(13) 0.0123(11) 0.0069(10) -0.0037(11)
O7 0.0550(13) 0.0446(14) 0.0779(17) -0.0203(12) -0.0112(12) 0.0076(11)
O8 0.115(3) 0.147(4) 0.123(3) -0.078(3) -0.071(2) 0.076(3)
O9 0.0436(13) 0.109(2) 0.0727(17) -0.0077(16) 0.0082(12) 0.0223(14)
O10 0.0530(17) 0.179(4) 0.204(4) 0.155(4) 0.030(2) 0.024(2)
N1 0.0312(11) 0.0268(11) 0.0364(11) -0.0028(9) -0.0025(9) 0.0000(9)
C3 0.0534(18) 0.0440(18) 0.0500(18) 0.0139(15) -0.0089(14) -0.0095(15)
C4 0.0487(17) 0.054(2) 0.0420(16) 0.0109(14) 0.0030(13) -0.0186(15)
C5 0.0409(15) 0.0455(17) 0.0366(14) -0.0004(13) 0.0037(12) -0.0133(13)
C6 0.0350(13) 0.0317(14) 0.0311(13) -0.0029(11) -0.0029(10) -0.0099(11)
C7 0.0347(14) 0.0319(15) 0.0418(15) -0.0009(12) 0.0021(11) 0.0052(11)
C8 0.0481(17) 0.0350(17) 0.077(2) -0.0161(16) 0.0164(16) 0.0021(14)
C9 0.109(3) 0.052(2) 0.082(3) -0.020(2) 0.054(3) -0.005(2)
C10 0.066(3) 0.061(3) 0.128(4) -0.022(3) 0.001(3) 0.030(2)

loop_
_atom_type_symbol
_atom_type_description
_atom_type_scat_dispersion_real
_atom_type_scat_dispersion_imag
_atom_type_scat_source
C C 0.0181 0.0091 'International Tables Vol C Tables 4.2.6.8 and 6.1.1.4'
H H 0.0000 0.0000 'International Tables Vol C Tables 4.2.6.8 and 6.1.1.4'
N N 0.0311 0.0180 'International Tables Vol C Tables 4.2.6.8 and 6.1.1.4'
O O 0.0492 0.0322 'International Tables Vol C Tables 4.2.6.8 and 6.1.1.4'
F F 0.0727 0.0534 'International Tables Vol C Tables 4.2.6.8 and 6.1.1.4'
S S 0.3331 0.5567 'International Tables Vol C Tables 4.2.6.8 and 6.1.1.4'
Co Co -2.3653 3.6143 'International Tables Vol C Tables 4.2.6.8 and 6.1.1.4'

loop_
_geom_angle_atom_site_label_1
_geom_angle_atom_site_label_2
_geom_angle_atom_site_label_3
_geom_angle
_geom_angle_site_symmetry_1
_geom_angle_site_symmetry_3
_geom_angle_publ_flag
N2 Co1 N1 82.15(10) . . ?
N2 Co1 C22 90.33(10) . . ?
N1 Co1 C22 91.83(11) . . ?
N2 Co1 C18 163.59(11) . . ?
N1 Co1 C18 103.33(12) . . ?
C22 Co1 C18 104.79(13) . . ?
N2 Co1 C21 102.46(11) . . ?
N1 Co1 C21 160.82(11) . . ?
C22 Co1 C21 106.63(12) . . ?
C18 Co1 C21 67.46(12) . . ?
N2 Co1 C17 137.66(11) . . ?
N1 Co1 C17 140.08(11) . . ?
C22 Co1 C17 86.13(12) . . ?
C18 Co1 C17 40.05(13) . . ?
C21 Co1 C17 39.91(12) . . ?
N2 Co1 C19 124.45(11) . . ?
N1 Co1 C19 94.90(11) . . ?
C22 Co1 C19 145.15(12) . . ?
C18 Co1 C19 40.43(13) . . ?
C21 Co1 C19 67.00(12) . . ?
C17 Co1 C19 67.11(13) . . ?
N2 Co1 C20 96.94(11) . . ?
N1 Co1 C20 121.19(11) . . ?
C22 Co1 C20 146.81(12) . . ?
C18 Co1 C20 66.90(12) . . ?
C21 Co1 C20 40.18(12) . . ?
C17 Co1 C20 66.82(12) . . ?
C19 Co1 C20 39.04(12) . . ?
N6 Co2 N5 82.27(9) . . ?
N6 Co2 C44 90.80(11) . . ?
N5 Co2 C44 90.59(12) . . ?
N6 Co2 C40 164.09(11) . . ?
N5 Co2 C40 103.72(11) . . ?
C44 Co2 C40 103.72(12) . . ?
N6 Co2 C43 102.30(12) . . ?
N5 Co2 C43 161.32(13) . . ?
C44 Co2 C43 107.31(15) . . ?
C40 Co2 C43 67.46(13) . . ?
N6 Co2 C39 137.03(12) . . ?
N5 Co2 C39 140.52(12) . . ?
C44 Co2 C39 86.04(14) . . ?
C40 Co2 C39 40.16(13) . . ?
C43 Co2 C39 39.69(14) . . ?
N6 Co2 C41 125.35(10) . . ?
N5 Co2 C41 95.82(10) . . ?
C44 Co2 C41 143.79(12) . . ?
C40 Co2 C41 40.17(11) . . ?
C43 Co2 C41 66.63(13) . . ?
C39 Co2 C41 66.66(12) . . ?
N6 Co2 C42 97.07(11) . . ?
N5 Co2 C42 121.66(11) . . ?
C44 Co2 C42 147.50(13) . . ?
C40 Co2 C42 67.18(12) . . ?
C43 Co2 C42 40.20(14) . . ?
C39 Co2 C42 66.82(14) . . ?
C41 Co2 C42 39.11(11) . . ?
O6 S1 O7 113.65(16) . . ?
O6 S1 O5 115.18(14) . . ?
O7 S1 O5 115.66(15) . . ?
O6 S1 C45 104.63(15) . . ?
O7 S1 C45 103.24(16) . . ?
O5 S1 C45 102.22(14) . . ?
O10 S2 O9 113.9(3) . . ?
O10 S2 O8 118.4(4) . . ?
O9 S2 O8 112.1(2) . . ?
O10 S2 C46 101.69(18) . . ?
O9 S2 C46 105.12(19) . . ?
O8 S2 C46 103.5(2) . . ?
C6 N2 C12 119.6(2) . . ?
C6 N2 Co1 115.15(18) . . ?
C12 N2 Co1 125.05(17) . . ?
C7 N3 C8 125.1(3) . . ?
C7 N3 H3 117.5 . . ?
C8 N3 H3 117.5 . . ?
C12 N4 C13 124.7(2) . . ?
C12 N4 H4 117.7 . . ?
C13 N4 H4 117.7 . . ?
C23 N5 C29 121.6(2) . . ?
C23 N5 Co2 114.98(18) . . ?
C29 N5 Co2 123.37(17) . . ?
C28 N6 C34 121.3(2) . . ?
C28 N6 Co2 115.35(18) . . ?
C34 N6 Co2 123.30(18) . . ?
C29 N7 C30 124.2(2) . . ?
C29 N7 H7 117.9 . . ?
C30 N7 H7 117.9 . . ?
C34 N8 C35 123.9(2) . . ?
C34 N8 H8 118.1 . . ?
C35 N8 H8 118.1 . . ?
N1 C1 C2 128.1(3) . . ?
N1 C1 C6 113.0(2) . . ?
C2 C1 C6 118.9(3) . . ?
C3 C2 C1 118.8(3) . . ?
C3 C2 H2 120.6 . . ?
C1 C2 H2 120.6 . . ?
C8 C11 H11A 109.5 . . ?
C8 C11 H11B 109.5 . . ?
H11A C11 H11B 109.5 . . ?
C8 C11 H11C 109.5 . . ?
H11A C11 H11C 109.5 . . ?
H11B C11 H11C 109.5 . . ?
O2 C12 N4 128.8(3) . . ?
O2 C12 N2 119.9(2) . . ?
N4 C12 N2 111.4(2) . . ?
N4 C13 C16 109.8(3) . . ?
N4 C13 C14 106.3(2) . . ?
C16 C13 C14 109.4(3) . . ?
N4 C13 C15 107.3(3) . . ?
C16 C13 C15 113.6(4) . . ?
C14 C13 C15 110.2(3) . . ?
C13 C14 H14A 109.5 . . ?
C13 C14 H14B 109.5 . . ?
H14A C14 H14B 109.5 . . ?
C13 C14 H14C 109.5 . . ?
H14A C14 H14C 109.5 . . ?
H14B C14 H14C 109.5 . . ?
C13 C15 H15A 109.5 . . ?
C13 C15 H15B 109.5 . . ?
H15A C15 H15B 109.5 . . ?
C13 C15 H15C 109.5 . . ?
H15A C15 H15C 109.5 . . ?
H15B C15 H15C 109.5 . . ?
C13 C16 H16A 109.5 . . ?
C13 C16 H16B 109.5 . . ?
H16A C16 H16B 109.5 . . ?
C13 C16 H16C 109.5 . . ?
H16A C16 H16C 109.5 . . ?
H16B C16 H16C 109.5 . . ?
C18 C17 C21 108.1(3) . . ?
C18 C17 Co1 69.13(17) . . ?
C21 C17 Co1 69.84(17) . . ?
C18 C17 H17 126.0 . . ?
C21 C17 H17 126.0 . . ?
Co1 C17 H17 126.6 . . ?
C17 C18 C19 107.9(3) . . ?
C17 C18 Co1 70.81(17) . . ?
C19 C18 Co1 71.02(16) . . ?
C17 C18 H18 126.0 . . ?
C19 C18 H18 126.0 . . ?
Co1 C18 H18 123.8 . . ?
C20 C19 C18 108.1(3) . . ?
C20 C19 Co1 71.21(16) . . ?
C18 C19 Co1 68.55(16) . . ?
C20 C19 H19 125.9 . . ?
C18 C19 H19 125.9 . . ?
Co1 C19 H19 125.9 . . ?
C19 C20 C21 108.0(3) . . ?
C19 C20 Co1 69.75(16) . . ?
C21 C20 Co1 68.59(16) . . ?
C19 C20 H20 126.0 . . ?
C21 C20 H20 126.0 . . ?
Co1 C20 H20 127.2 . . ?
C17 C21 C20 107.8(3) . . ?
C17 C21 Co1 70.25(17) . . ?
C20 C21 Co1 71.23(17) . . ?
C17 C21 H21 126.1 . . ?
C20 C21 H21 126.1 . . ?
Co1 C21 H21 124.0 . . ?
F2 C22 F1 104.4(2) . . ?
F2 C22 F3 104.4(2) . . ?
F1 C22 F3 105.1(2) . . ?
F2 C22 Co1 115.03(18) . . ?
F1 C22 Co1 113.57(18) . . ?
F3 C22 Co1 113.22(19) . . ?
N5 C23 C24 127.3(3) . . ?
N5 C23 C28 113.2(2) . . ?
C24 C23 C28 119.5(2) . . ?
C25 C24 C23 118.0(3) . . ?
C25 C24 H24 121.0 . . ?
C23 C24 H24 121.0 . . ?
C24 C25 C26 122.1(3) . . ?
C24 C25 H25 119.0 . . ?
C26 C25 H25 119.0 . . ?
C27 C26 C25 122.3(3) . . ?
C27 C26 H26 118.8 . . ?
C25 C26 H26 118.8 . . ?
C26 C27 C28 118.2(3) . . ?
C26 C27 H27 120.9 . . ?
C28 C27 H27 120.9 . . ?
N6 C28 C27 127.2(3) . . ?
N6 C28 C23 113.0(2) . . ?
C27 C28 C23 119.8(3) . . ?
O3 C29 N7 128.1(3) . . ?
O3 C29 N5 119.1(2) . . ?
N7 C29 N5 112.7(2) . . ?
N7 C30 C32 110.1(3) . . ?
N7 C30 C33 105.9(3) . . ?
C32 C30 C33 110.2(3) . . ?
N7 C30 C31 108.8(3) . . ?
C32 C30 C31 111.3(3) . . ?
C33 C30 C31 110.4(4) . . ?
C30 C31 H31A 109.5 . . ?
C30 C31 H31B 109.5 . . ?
H31A C31 H31B 109.5 . . ?
C30 C31 H31C 109.5 . . ?
H31A C31 H31C 109.5 . . ?
H31B C31 H31C 109.5 . . ?
C30 C32 H32A 109.5 . . ?
C30 C32 H32B 109.5 . . ?
H32A C32 H32B 109.5 . . ?
C30 C32 H32C 109.5 . . ?
H32A C32 H32C 109.5 . . ?
H32B C32 H32C 109.5 . . ?
C30 C33 H33A 109.5 . . ?
C30 C33 H33B 109.5 . . ?
H33A C33 H33B 109.5 . . ?
C30 C33 H33C 109.5 . . ?
H33A C33 H33C 109.5 . . ?
H33B C33 H33C 109.5 . . ?
O4 C34 N8 129.4(3) . . ?
O4 C34 N6 119.7(2) . . ?
N8 C34 N6 110.9(2) . . ?
N8 C35 C37 109.7(3) . . ?
N8 C35 C36 106.3(2) . . ?
C37 C35 C36 110.4(2) . . ?
N8 C35 C38 108.4(2) . . ?
C37 C35 C38 112.2(3) . . ?
C36 C35 C38 109.7(3) . . ?
C35 C36 H36A 109.5 . . ?
C35 C36 H36B 109.5 . . ?
H36A C36 H36B 109.5 . . ?
C35 C36 H36C 109.5 . . ?
H36A C36 H36C 109.5 . . ?
H36B C36 H36C 109.5 . . ?
C35 C37 H37A 109.5 . . ?
C35 C37 H37B 109.5 . . ?
H37A C37 H37B 109.5 . . ?
C35 C37 H37C 109.5 . . ?
H37A C37 H37C 109.5 . . ?
H37B C37 H37C 109.5 . . ?
C35 C38 H38A 109.5 . . ?
C35 C38 H38B 109.5 . . ?
H38A C38 H38B 109.5 . . ?
C35 C38 H38C 109.5 . . ?
H38A C38 H38C 109.5 . . ?
H38B C38 H38C 109.5 . . ?
C43 C39 C40 108.6(3) . . ?
C43 C39 Co2 69.98(18) . . ?
C40 C39 Co2 69.55(17) . . ?
C43 C39 H39 125.7 . . ?
C40 C39 H39 125.7 . . ?
Co2 C39 H39 126.3 . . ?
C39 C40 C41 107.0(3) . . ?
C39 C40 Co2 70.29(18) . . ?
C41 C40 Co2 71.08(16) . . ?
C39 C40 H40 126.5 . . ?
C41 C40 H40 126.5 . . ?
Co2 C40 H40 123.8 . . ?
C42 C41 C40 109.0(3) . . ?
C42 C41 Co2 70.92(17) . . ?
C40 C41 Co2 68.75(16) . . ?
C42 C41 H41 125.5 . . ?
C40 C41 H41 125.5 . . ?
Co2 C41 H41 126.4 . . ?
C41 C42 C43 107.2(3) . . ?
C41 C42 Co2 69.98(17) . . ?
C43 C42 Co2 68.47(19) . . ?
C41 C42 H42 126.4 . . ?
C43 C42 H42 126.4 . . ?
Co2 C42 H42 126.7 . . ?
C39 C43 C42 108.2(3) . . ?
C39 C43 Co2 70.33(19) . . ?
C42 C43 Co2 71.32(18) . . ?
C39 C43 H43 125.9 . . ?
C42 C43 H43 125.9 . . ?
Co2 C43 H43 124.1 . . ?
F5 C44 F4 105.8(2) . . ?
F5 C44 F6 105.3(2) . . ?
F4 C44 F6 104.6(3) . . ?
F5 C44 Co2 112.6(2) . . ?
F4 C44 Co2 112.9(2) . . ?
F6 C44 Co2 114.74(19) . . ?
F8 C45 F7 107.5(3) . . ?
F8 C45 F9 107.3(3) . . ?
F7 C45 F9 107.6(3) . . ?
F8 C45 S1 112.1(2) . . ?
F7 C45 S1 110.3(2) . . ?
F9 C45 S1 111.8(2) . . ?
F12 C46 F10 110.1(4) . . ?
F12 C46 F11 106.5(3) . . ?
F10 C46 F11 104.2(4) . . ?
F12 C46 S2 112.9(3) . . ?
F10 C46 S2 111.1(3) . . ?
F11 C46 S2 111.5(3) . . ?
C1 N1 C7 121.9(2) . . ?
C1 N1 Co1 115.11(19) . . ?
C7 N1 Co1 122.96(18) . . ?
C2 C3 C4 122.0(3) . . ?
C2 C3 H3A 119.0 . . ?
C4 C3 H3A 119.0 . . ?
C5 C4 C3 122.4(3) . . ?
C5 C4 H4A 118.8 . . ?
C3 C4 H4A 118.8 . . ?
C4 C5 C6 117.9(3) . . ?
C4 C5 H5 121.0 . . ?
C6 C5 H5 121.0 . . ?
N2 C6 C5 126.6(3) . . ?
N2 C6 C1 113.3(2) . . ?
C5 C6 C1 120.0(3) . . ?
O1 C7 N3 128.1(3) . . ?
O1 C7 N1 119.8(3) . . ?
N3 C7 N1 112.1(2) . . ?
N3 C8 C9 109.8(3) . . ?
N3 C8 C11 106.3(3) . . ?
C9 C8 C11 110.1(4) . . ?
N3 C8 C10 108.7(3) . . ?
C9 C8 C10 111.9(4) . . ?
C11 C8 C10 109.8(3) . . ?
C8 C9 H9A 109.5 . . ?
C8 C9 H9B 109.5 . . ?
H9A C9 H9B 109.5 . . ?
C8 C9 H9C 109.5 . . ?
H9A C9 H9C 109.5 . . ?
H9B C9 H9C 109.5 . . ?
C8 C10 H10A 109.5 . . ?
C8 C10 H10B 109.5 . . ?
H10A C10 H10B 109.5 . . ?
C8 C10 H10C 109.5 . . ?
H10A C10 H10C 109.5 . . ?
H10B C10 H10C 109.5 . . ?

loop_
_geom_bond_atom_site_label_1
_geom_bond_atom_site_label_2
_geom_bond_distance
_geom_bond_site_symmetry_2
_geom_bond_publ_flag
Co1 N2 1.893(2) . ?
Co1 N1 1.907(2) . ?
Co1 C22 1.953(3) . ?
Co1 C18 2.046(3) . ?
Co1 C21 2.063(3) . ?
Co1 C17 2.068(3) . ?
Co1 C19 2.079(3) . ?
Co1 C20 2.098(3) . ?
Co2 N6 1.892(2) . ?
Co2 N5 1.893(2) . ?
Co2 C44 1.964(3) . ?
Co2 C40 2.057(3) . ?
Co2 C43 2.062(3) . ?
Co2 C39 2.066(3) . ?
Co2 C41 2.087(3) . ?
Co2 C42 2.100(3) . ?
S1 O6 1.431(3) . ?
S1 O7 1.437(2) . ?
S1 O5 1.443(2) . ?
S1 C45 1.811(3) . ?
S2 O10 1.385(3) . ?
S2 O9 1.408(3) . ?
S2 O8 1.421(4) . ?
S2 C46 1.805(3) . ?
F1 C22 1.359(3) . ?
N2 C6 1.313(4) . ?
N2 C12 1.459(3) . ?
N3 C7 1.334(4) . ?
N3 C8 1.491(4) . ?
N3 H3 0.8800 . ?
N4 C12 1.331(3) . ?
N4 C13 1.479(4) . ?
N4 H4 0.8800 . ?
N5 C23 1.311(3) . ?
N5 C29 1.459(3) . ?
N6 C28 1.306(4) . ?
N6 C34 1.471(3) . ?
N7 C29 1.321(4) . ?
N7 C30 1.483(4) . ?
N7 H7 0.8800 . ?
N8 C34 1.332(4) . ?
N8 C35 1.500(4) . ?
N8 H8 0.8800 . ?
C1 N1 1.309(4) . ?
C1 C2 1.438(4) . ?
C1 C6 1.465(4) . ?
F2 C22 1.358(3) . ?
O2 C12 1.210(3) . ?
C2 C3 1.346(5) . ?
C2 H2 0.9500 . ?
C11 C8 1.511(5) . ?
C11 H11A 0.9800 . ?
C11 H11B 0.9800 . ?
C11 H11C 0.9800 . ?
C13 C16 1.490(6) . ?
C13 C14 1.526(4) . ?
C13 C15 1.533(5) . ?
C14 H14A 0.9800 . ?
C14 H14B 0.9800 . ?
C14 H14C 0.9800 . ?
O1 C7 1.209(3) . ?
C15 H15A 0.9800 . ?
C15 H15B 0.9800 . ?
C15 H15C 0.9800 . ?
C16 H16A 0.9800 . ?
C16 H16B 0.9800 . ?
C16 H16C 0.9800 . ?
C17 C18 1.409(5) . ?
C17 C21 1.410(4) . ?
C17 H17 0.9500 . ?
C18 C19 1.426(5) . ?
C18 H18 0.9500 . ?
C19 C20 1.396(4) . ?
C19 H19 0.9500 . ?
C20 C21 1.429(4) . ?
C20 H20 0.9500 . ?
C21 H21 0.9500 . ?
C22 F3 1.360(3) . ?
C23 C24 1.429(4) . ?
C23 C28 1.465(4) . ?
C24 C25 1.353(4) . ?
C24 H24 0.9500 . ?
C25 C26 1.450(5) . ?
C25 H25 0.9500 . ?
C26 C27 1.334(5) . ?
C26 H26 0.9500 . ?
C27 C28 1.435(4) . ?
C27 H27 0.9500 . ?
C29 O3 1.214(3) . ?
C30 C32 1.512(5) . ?
C30 C33 1.513(5) . ?
C30 C31 1.530(5) . ?
C31 H31A 0.9800 . ?
C31 H31B 0.9800 . ?
C31 H31C 0.9800 . ?
C32 H32A 0.9800 . ?
C32 H32B 0.9800 . ?
C32 H32C 0.9800 . ?
C33 H33A 0.9800 . ?
C33 H33B 0.9800 . ?
C33 H33C 0.9800 . ?
C34 O4 1.212(3) . ?
C35 C37 1.512(5) . ?
C35 C36 1.515(4) . ?
C35 C38 1.531(5) . ?
C36 H36A 0.9800 . ?
C36 H36B 0.9800 . ?
C36 H36C 0.9800 . ?
C37 H37A 0.9800 . ?
C37 H37B 0.9800 . ?
C37 H37C 0.9800 . ?
C38 H38A 0.9800 . ?
C38 H38B 0.9800 . ?
C38 H38C 0.9800 . ?
C39 C43 1.401(5) . ?
C39 C40 1.416(4) . ?
C39 H39 0.9500 . ?
C40 C41 1.424(4) . ?
C40 H40 0.9500 . ?
C41 C42 1.401(4) . ?
C41 H41 0.9500 . ?
C42 C43 1.431(5) . ?
C42 H42 0.9500 . ?
C43 H43 0.9500 . ?
C44 F5 1.347(4) . ?
C44 F4 1.354(3) . ?
C44 F6 1.355(4) . ?
C45 F8 1.325(4) . ?
C45 F7 1.327(4) . ?
C45 F9 1.335(3) . ?
C46 F12 1.295(5) . ?
C46 F10 1.306(5) . ?
C46 F11 1.320(5) . ?
N1 C7 1.460(3) . ?
C3 C4 1.439(5) . ?
C3 H3A 0.9500 . ?
C4 C5 1.351(5) . ?
C4 H4A 0.9500 . ?
C5 C6 1.434(4) . ?
C5 H5 0.9500 . ?
C8 C9 1.501(6) . ?
C8 C10 1.537(6) . ?
C9 H9A 0.9800 . ?
C9 H9B 0.9800 . ?
C9 H9C 0.9800 . ?
C10 H10A 0.9800 . ?
C10 H10B 0.9800 . ?
C10 H10C 0.9800 . ?

loop_
_geom_hbond_atom_site_label_D
_geom_hbond_atom_site_label_H
_geom_hbond_atom_site_label_A
_geom_hbond_distance_DH
_geom_hbond_distance_HA
_geom_hbond_distance_DA
_geom_hbond_angle_DHA
_geom_hbond_site_symmetry_A
_geom_hbond_publ_flag
N3 H3 O5 0.88 2.08 2.929(3) 160.8 . yes
N4 H4 O7 0.88 2.00 2.876(3) 172.8 . yes
N7 H7 O9 0.88 2.05 2.910(3) 167.3 . yes
N8 H8 O10 0.88 2.01 2.878(4) 167.6 . yes

loop_
_geom_torsion_atom_site_label_1
_geom_torsion_atom_site_label_2
_geom_torsion_atom_site_label_3
_geom_torsion_atom_site_label_4
_geom_torsion
_geom_torsion_site_symmetry_1
_geom_torsion_site_symmetry_2
_geom_torsion_site_symmetry_3
_geom_torsion_site_symmetry_4
_geom_torsion_publ_flag
N1 Co1 N2 C6 -10.00(18) . . . . ?
C22 Co1 N2 C6 81.80(19) . . . . ?
C18 Co1 N2 C6 -120.8(4) . . . . ?
C21 Co1 N2 C6 -171.08(19) . . . . ?
C17 Co1 N2 C6 166.41(19) . . . . ?
C19 Co1 N2 C6 -100.6(2) . . . . ?
C20 Co1 N2 C6 -130.66(19) . . . . ?
N1 Co1 N2 C12 174.9(2) . . . . ?
C22 Co1 N2 C12 -93.2(2) . . . . ?
C18 Co1 N2 C12 64.1(5) . . . . ?
C21 Co1 N2 C12 13.9(2) . . . . ?
C17 Co1 N2 C12 -8.6(3) . . . . ?
C19 Co1 N2 C12 84.4(2) . . . . ?
C20 Co1 N2 C12 54.3(2) . . . . ?
N6 Co2 N5 C23 9.96(19) . . . . ?
C44 Co2 N5 C23 -80.8(2) . . . . ?
C40 Co2 N5 C23 174.95(19) . . . . ?
C43 Co2 N5 C23 115.6(4) . . . . ?
C39 Co2 N5 C23 -165.3(2) . . . . ?
C41 Co2 N5 C23 134.92(19) . . . . ?
C42 Co2 N5 C23 103.5(2) . . . . ?
N6 Co2 N5 C29 -172.0(2) . . . . ?
C44 Co2 N5 C29 97.3(2) . . . . ?
C40 Co2 N5 C29 -7.0(2) . . . . ?
C43 Co2 N5 C29 -66.3(4) . . . . ?
C39 Co2 N5 C29 12.8(3) . . . . ?
C41 Co2 N5 C29 -47.0(2) . . . . ?
C42 Co2 N5 C29 -78.4(2) . . . . ?
N5 Co2 N6 C28 -10.00(19) . . . . ?
C44 Co2 N6 C28 80.5(2) . . . . ?
C40 Co2 N6 C28 -123.4(4) . . . . ?
C43 Co2 N6 C28 -171.6(2) . . . . ?
C39 Co2 N6 C28 165.5(2) . . . . ?
C41 Co2 N6 C28 -101.7(2) . . . . ?
C42 Co2 N6 C28 -131.1(2) . . . . ?
N5 Co2 N6 C34 171.5(2) . . . . ?
C44 Co2 N6 C34 -98.0(2) . . . . ?
C40 Co2 N6 C34 58.1(5) . . . . ?
C43 Co2 N6 C34 9.9(2) . . . . ?
C39 Co2 N6 C34 -13.0(3) . . . . ?
C41 Co2 N6 C34 79.8(2) . . . . ?
C42 Co2 N6 C34 50.4(2) . . . . ?
N1 C1 C2 C3 178.5(3) . . . . ?
C6 C1 C2 C3 -0.1(4) . . . . ?
C13 N4 C12 O2 2.9(5) . . . . ?
C13 N4 C12 N2 -178.1(3) . . . . ?
C6 N2 C12 O2 -93.3(3) . . . . ?
Co1 N2 C12 O2 81.5(3) . . . . ?
C6 N2 C12 N4 87.6(3) . . . . ?
Co1 N2 C12 N4 -97.6(2) . . . . ?
C12 N4 C13 C16 -58.9(4) . . . . ?
C12 N4 C13 C14 -177.1(3) . . . . ?
C12 N4 C13 C15 65.0(4) . . . . ?
C21 C17 C18 C19 -2.5(3) . . . . ?
Co1 C17 C18 C19 -61.7(2) . . . . ?
C21 C17 C18 Co1 59.2(2) . . . . ?
C17 C18 C19 C20 1.1(3) . . . . ?
Co1 C18 C19 C20 -60.5(2) . . . . ?
C17 C18 C19 Co1 61.5(2) . . . . ?
C18 C19 C20 C21 0.7(3) . . . . ?
Co1 C19 C20 C21 -58.06(19) . . . . ?
C18 C19 C20 Co1 58.8(2) . . . . ?
C18 C17 C21 C20 3.0(3) . . . . ?
Co1 C17 C21 C20 61.69(19) . . . . ?
C18 C17 C21 Co1 -58.7(2) . . . . ?
C19 C20 C21 C17 -2.3(3) . . . . ?
Co1 C20 C21 C17 -61.1(2) . . . . ?
C19 C20 C21 Co1 58.8(2) . . . . ?
C29 N5 C23 C24 -4.6(4) . . . . ?
Co2 N5 C23 C24 173.5(2) . . . . ?
C29 N5 C23 C28 173.7(2) . . . . ?
Co2 N5 C23 C28 -8.2(3) . . . . ?
N5 C23 C24 C25 177.8(3) . . . . ?
C28 C23 C24 C25 -0.4(4) . . . . ?
C23 C24 C25 C26 2.2(5) . . . . ?
C24 C25 C26 C27 -2.7(5) . . . . ?
C25 C26 C27 C28 1.2(5) . . . . ?
C34 N6 C28 C27 6.1(4) . . . . ?
Co2 N6 C28 C27 -172.4(2) . . . . ?
C34 N6 C28 C23 -173.3(2) . . . . ?
Co2 N6 C28 C23 8.1(3) . . . . ?
C26 C27 C28 N6 -178.8(3) . . . . ?
C26 C27 C28 C23 0.6(4) . . . . ?
N5 C23 C28 N6 0.0(3) . . . . ?
C24 C23 C28 N6 178.5(2) . . . . ?
N5 C23 C28 C27 -179.5(2) . . . . ?
C24 C23 C28 C27 -1.0(4) . . . . ?
C30 N7 C29 O3 4.8(5) . . . . ?
C30 N7 C29 N5 -171.7(2) . . . . ?
C23 N5 C29 O3 117.6(3) . . . . ?
Co2 N5 C29 O3 -60.3(3) . . . . ?
C23 N5 C29 N7 -65.5(3) . . . . ?
Co2 N5 C29 N7 116.6(2) . . . . ?
C29 N7 C30 C32 -63.9(4) . . . . ?
C29 N7 C30 C33 177.0(3) . . . . ?
C29 N7 C30 C31 58.3(4) . . . . ?
C35 N8 C34 O4 -8.8(5) . . . . ?
C35 N8 C34 N6 167.6(2) . . . . ?
C28 N6 C34 O4 -102.6(3) . . . . ?
Co2 N6 C34 O4 75.9(3) . . . . ?
C28 N6 C34 N8 80.6(3) . . . . ?
Co2 N6 C34 N8 -100.9(2) . . . . ?
C34 N8 C35 C37 63.5(4) . . . . ?
C34 N8 C35 C36 -177.2(3) . . . . ?
C34 N8 C35 C38 -59.3(4) . . . . ?
C43 C39 C40 C41 -2.7(4) . . . . ?
Co2 C39 C40 C41 -62.0(2) . . . . ?
C43 C39 C40 Co2 59.3(2) . . . . ?
C39 C40 C41 C42 1.8(3) . . . . ?
Co2 C40 C41 C42 -59.7(2) . . . . ?
C39 C40 C41 Co2 61.5(2) . . . . ?
C40 C41 C42 C43 -0.2(3) . . . . ?
Co2 C41 C42 C43 -58.6(2) . . . . ?
C40 C41 C42 Co2 58.4(2) . . . . ?
C40 C39 C43 C42 2.6(4) . . . . ?
Co2 C39 C43 C42 61.6(2) . . . . ?
C40 C39 C43 Co2 -59.0(2) . . . . ?
C41 C42 C43 C39 -1.5(4) . . . . ?
Co2 C42 C43 C39 -61.0(2) . . . . ?
C41 C42 C43 Co2 59.5(2) . . . . ?
O6 S1 C45 F8 177.4(2) . . . . ?
O7 S1 C45 F8 58.3(3) . . . . ?
O5 S1 C45 F8 -62.1(3) . . . . ?
O6 S1 C45 F7 -62.8(2) . . . . ?
O7 S1 C45 F7 178.0(2) . . . . ?
O5 S1 C45 F7 57.6(2) . . . . ?
O6 S1 C45 F9 56.9(3) . . . . ?
O7 S1 C45 F9 -62.3(3) . . . . ?
O5 S1 C45 F9 177.3(2) . . . . ?
O10 S2 C46 F12 -57.6(4) . . . . ?
O9 S2 C46 F12 -176.6(3) . . . . ?
O8 S2 C46 F12 65.7(4) . . . . ?
O10 S2 C46 F10 178.1(5) . . . . ?
O9 S2 C46 F10 59.1(4) . . . . ?
O8 S2 C46 F10 -58.6(5) . . . . ?
O10 S2 C46 F11 62.3(4) . . . . ?
O9 S2 C46 F11 -56.7(3) . . . . ?
O8 S2 C46 F11 -174.4(4) . . . . ?
C2 C1 N1 C7 -9.2(4) . . . . ?
C6 C1 N1 C7 169.5(2) . . . . ?
C2 C1 N1 Co1 173.8(2) . . . . ?
C6 C1 N1 Co1 -7.5(3) . . . . ?
C1 C2 C3 C4 0.4(5) . . . . ?
C2 C3 C4 C5 -0.8(5) . . . . ?
C3 C4 C5 C6 0.7(5) . . . . ?
C12 N2 C6 C5 1.9(4) . . . . ?
Co1 N2 C6 C5 -173.5(2) . . . . ?
C12 N2 C6 C1 -176.1(2) . . . . ?
Co1 N2 C6 C1 8.6(3) . . . . ?
C4 C5 C6 N2 -178.2(3) . . . . ?
C4 C5 C6 C1 -0.4(4) . . . . ?
N1 C1 C6 N2 -0.6(3) . . . . ?
C2 C1 C6 N2 178.2(2) . . . . ?
N1 C1 C6 C5 -178.8(2) . . . . ?
C2 C1 C6 C5 0.1(4) . . . . ?
C8 N3 C7 O1 2.5(5) . . . . ?
C8 N3 C7 N1 -173.5(3) . . . . ?
C1 N1 C7 O1 122.0(3) . . . . ?
Co1 N1 C7 O1 -61.3(3) . . . . ?
C1 N1 C7 N3 -61.7(3) . . . . ?
Co1 N1 C7 N3 115.1(2) . . . . ?
C7 N3 C8 C9 59.8(4) . . . . ?
C7 N3 C8 C11 178.9(3) . . . . ?
C7 N3 C8 C10 -62.9(4) . . . . ?
